data_4315750
loop_
_publ_author_name
'Roxanne M. Jenkins'
'Michael L. Singleton'
'Lauren A. Leamer'
'Joseph H. Reibenspies'
'Marcetta Y. Darensbourg'

_publ_section_title
;
 Orientation and Stereodynamic Paths of Planar Monodentate Ligands in
 Square Planar Nickel N2S Complexes
;
_journal_name_full 'Inorganic Chemistry'
_journal_page_first 5503
_journal_page_last 5514
_journal_paper_doi 10.1021/ic1002012
_journal_volume 49
_journal_year 2010
_chemical_formula_sum 'C21 H42 B2 F8 N6 Ni2 S2'
_chemical_formula_weight 733.77
_chemical_name_systematic
; 
 ? 
;
_space_group_IT_number 14
_symmetry_cell_setting monoclinic
_symmetry_space_group_name_Hall '-P 2yn'
_symmetry_space_group_name_H-M 'P 1 21/n 1'
_atom_sites_solution_hydrogens geom
_atom_sites_solution_primary direct
_atom_sites_solution_secondary difmap
_audit_creation_method SHELXL-97
_cell_angle_alpha 90.00
_cell_angle_beta 100.339(19)
_cell_angle_gamma 90.00
_cell_formula_units_Z 4
_cell_length_a 10.805(5)
_cell_length_b 14.125(7)
_cell_length_c 20.169(10)
_cell_measurement_temperature 293(2)
_cell_volume 3028(3)
_computing_structure_refinement 'SHELXL-97 (Sheldrick, 1997)'
_computing_structure_solution 'SHELXS-97 (Sheldrick, 1990)'
_diffrn_ambient_temperature 293(2)
_diffrn_measured_fraction_theta_full 0.892
_diffrn_measured_fraction_theta_max 0.892
_diffrn_radiation_monochromator graphite
_diffrn_radiation_source 'fine-focus sealed tube'
_diffrn_radiation_type CuK\a
_diffrn_radiation_wavelength 1.54178
_diffrn_reflns_av_R_equivalents 0.4928
_diffrn_reflns_av_sigmaI/netI 0.4766
_diffrn_reflns_limit_h_max 11
_diffrn_reflns_limit_h_min -11
_diffrn_reflns_limit_k_max 14
_diffrn_reflns_limit_k_min -15
_diffrn_reflns_limit_l_max 22
_diffrn_reflns_limit_l_min -22
_diffrn_reflns_number 19669
_diffrn_reflns_theta_full 58.82
_diffrn_reflns_theta_max 58.82
_diffrn_reflns_theta_min 5.36
_exptl_absorpt_coefficient_mu 3.498
_exptl_absorpt_correction_T_max 0.9659
_exptl_absorpt_correction_T_min 0.4201
_exptl_crystal_density_diffrn 1.609
_exptl_crystal_density_method 'not measured'
_exptl_crystal_F_000 1520
_exptl_crystal_size_max 0.30
_exptl_crystal_size_mid 0.01
_exptl_crystal_size_min 0.01
_refine_diff_density_max 0.361
_refine_diff_density_min -0.294
_refine_diff_density_rms 0.072
_refine_ls_extinction_method none
_refine_ls_goodness_of_fit_ref 1.000
_refine_ls_hydrogen_treatment mixed
_refine_ls_matrix_type full
_refine_ls_number_parameters 416
_refine_ls_number_reflns 3867
_refine_ls_number_restraints 210
_refine_ls_restrained_S_all 0.981
_refine_ls_R_factor_all 0.3079
_refine_ls_R_factor_gt 0.0752
_refine_ls_shift/su_max 0.000
_refine_ls_shift/su_mean 0.000
_refine_ls_structure_factor_coef Fsqd
_refine_ls_weighting_details
; calc 
 [0.00000+1.00000exp(2.00(sin\q/\l)^2^)]/ 
   [\s^2^(Fo^2^)+0.0000+0.0000*P+(0.0200P)^2^+0.0000sin\q/\l] 
 where P = 0.33333Fo^2^ + 0.66667Fc^2^ 
;
_refine_ls_weighting_scheme calc
_refine_ls_wR_factor_gt 0.0905
_refine_ls_wR_factor_ref 0.1568
_reflns_number_gt 996
_reflns_number_total 3867
_reflns_threshold_expression >2sigma(I)
_cod_data_source_file ic1002012_si_007.cif
_cod_data_source_block rx13
_cod_database_code 4315750

loop_
_symmetry_equiv_pos_as_xyz
'x, y, z'
'-x+1/2, y+1/2, -z+1/2'
'-x, -y, -z'
'x-1/2, -y-1/2, z-1/2'

loop_
_atom_site_label
_atom_site_type_symbol
_atom_site_fract_x
_atom_site_fract_y
_atom_site_fract_z
_atom_site_U_iso_or_equiv
_atom_site_adp_type
_atom_site_occupancy
_atom_site_symmetry_multiplicity
_atom_site_calc_flag
_atom_site_refinement_flags
_atom_site_disorder_assembly
_atom_site_disorder_group
Ni1 Ni 0.2488(2) 0.11484(15) 0.69150(10) 0.0428(6) Uani 1 1 d . . .
Ni2 Ni 0.3224(2) 0.22929(15) 0.54769(10) 0.0457(7) Uani 1 1 d . . .
S1 S 0.3528(3) 0.2327(2) 0.65740(15) 0.0391(9) Uani 1 1 d . . .
S2 S 0.2530(4) 0.0880(3) 0.54179(17) 0.0563(12) Uani 1 1 d . . .
N1 N 0.1777(11) 0.0057(8) 0.7231(5) 0.058(4) Uani 1 1 d . . .
H1C H 0.0926 0.0079 0.7105 0.070 Uiso 1 1 calc R . .
N2 N 0.4012(10) 0.0411(8) 0.7116(5) 0.048(3) Uani 1 1 d . . .
N3 N 0.3837(12) 0.3591(9) 0.5380(6) 0.075(4) Uani 1 1 d . . .
H3C H 0.4323 0.3780 0.5774 0.090 Uiso 1 1 calc R . .
N4 N 0.2968(16) 0.2394(9) 0.4514(6) 0.083(5) Uani 1 1 d . . .
C1 C 0.2107(13) -0.0056(10) 0.7987(6) 0.055(3) Uani 1 1 d U . .
H1A H 0.1927 0.0526 0.8207 0.065 Uiso 1 1 calc R . .
H1B H 0.1611 -0.0561 0.8134 0.065 Uiso 1 1 calc R . .
C2 C 0.3469(14) -0.0285(11) 0.8168(7) 0.058(3) Uani 1 1 d U . .
H2A H 0.3706 -0.0253 0.8655 0.069 Uiso 1 1 calc R . .
H2B H 0.3585 -0.0935 0.8036 0.069 Uiso 1 1 calc R . .
C3 C 0.4313(14) 0.0292(11) 0.7884(6) 0.060(3) Uani 1 1 d U . .
H3A H 0.5151 0.0026 0.8004 0.072 Uiso 1 1 calc R . .
H3B H 0.4331 0.0915 0.8088 0.072 Uiso 1 1 calc R . .
C4 C 0.2311(13) -0.0835(10) 0.6885(7) 0.052(3) Uani 1 1 d U . .
H4A H 0.2323 -0.1393 0.7167 0.063 Uiso 1 1 calc R . .
H4B H 0.1793 -0.0966 0.6450 0.063 Uiso 1 1 calc R . .
C5 C 0.3624(13) -0.0572(9) 0.6804(7) 0.052(3) Uani 1 1 d U . .
H5A H 0.3673 -0.0563 0.6328 0.062 Uiso 1 1 calc R . .
H5B H 0.4208 -0.1048 0.7020 0.062 Uiso 1 1 calc R . .
C6 C 0.5070(13) 0.0798(9) 0.6807(7) 0.055(3) Uani 1 1 d U . .
H6A H 0.4930 0.0625 0.6334 0.066 Uiso 1 1 calc R . .
H6B H 0.5849 0.0502 0.7023 0.066 Uiso 1 1 calc R . .
C7 C 0.5221(14) 0.1882(10) 0.6866(7) 0.057(3) Uani 1 1 d U . .
C8 C 0.5667(12) 0.2311(10) 0.7541(6) 0.054(4) Uani 1 1 d U . .
H8A H 0.6523 0.2126 0.7702 0.082 Uiso 1 1 calc R . .
H8B H 0.5148 0.2097 0.7850 0.082 Uiso 1 1 calc R . .
H8C H 0.5620 0.2989 0.7505 0.082 Uiso 1 1 calc R . .
C9 C 0.6013(12) 0.2212(10) 0.6382(6) 0.058(4) Uani 1 1 d U . .
H9A H 0.6862 0.1998 0.6526 0.087 Uiso 1 1 calc R . .
H9B H 0.6001 0.2891 0.6363 0.087 Uiso 1 1 calc R . .
H9C H 0.5689 0.1961 0.5943 0.087 Uiso 1 1 calc R . .
C10 C 0.2719(17) 0.4203(11) 0.5222(8) 0.079(4) Uani 1 1 d U . .
H10A H 0.2174 0.4080 0.5546 0.095 Uiso 1 1 calc R . .
H10B H 0.2985 0.4859 0.5273 0.095 Uiso 1 1 calc R . .
C11 C 0.2050(16) 0.4075(11) 0.4588(8) 0.080(4) Uani 1 1 d U . .
H11A H 0.2460 0.4434 0.4279 0.096 Uiso 1 1 calc R . .
H11B H 0.1222 0.4349 0.4572 0.096 Uiso 1 1 calc R . .
C12 C 0.1878(16) 0.3086(11) 0.4328(7) 0.078(4) Uani 1 1 d U . .
H12A H 0.1672 0.3118 0.3840 0.094 Uiso 1 1 calc R . .
H12B H 0.1153 0.2821 0.4484 0.094 Uiso 1 1 calc R . .
C13 C 0.4574(16) 0.3579(11) 0.4854(7) 0.083(5) Uani 1 1 d U . .
H13A H 0.5448 0.3466 0.5051 0.100 Uiso 1 1 calc R . .
H13B H 0.4521 0.4194 0.4637 0.100 Uiso 1 1 calc R . .
C14 C 0.4143(16) 0.2830(13) 0.4332(7) 0.083(5) Uani 1 1 d U . .
H14A H 0.4790 0.2353 0.4337 0.100 Uiso 1 1 calc R . .
H14B H 0.3959 0.3110 0.3886 0.100 Uiso 1 1 calc R . .
C15 C 0.2786(19) 0.1437(11) 0.4194(8) 0.099(5) Uani 1 1 d U . .
H15A H 0.2319 0.1520 0.3740 0.118 Uiso 1 1 calc R . .
H15B H 0.3610 0.1196 0.4153 0.118 Uiso 1 1 calc R . .
C16 C 0.218(2) 0.0735(13) 0.4505(9) 0.098(4) Uani 1 1 d U . .
C17 C 0.2397(17) -0.0175(12) 0.4321(8) 0.110(5) Uani 1 1 d U . .
H17A H 0.2222 -0.0226 0.3839 0.165 Uiso 1 1 calc R . .
H17B H 0.1861 -0.0600 0.4511 0.165 Uiso 1 1 calc R . .
H17C H 0.3261 -0.0335 0.4485 0.165 Uiso 1 1 calc R . .
C18 C 0.0737(18) 0.0823(12) 0.4258(8) 0.109(5) Uani 1 1 d U . .
H18A H 0.0549 0.0747 0.3777 0.163 Uiso 1 1 calc R . .
H18B H 0.0459 0.1436 0.4377 0.163 Uiso 1 1 calc R . .
H18C H 0.0312 0.0341 0.4467 0.163 Uiso 1 1 calc R . .
N1A N 0.0945(10) 0.1817(8) 0.6763(6) 0.049(3) Uani 1 1 d . . .
N2A N -0.0665(11) 0.2633(8) 0.6304(6) 0.053(3) Uani 1 1 d . . .
H2AB H -0.1229 0.2876 0.5996 0.064 Uiso 1 1 calc R . .
C1A C 0.0281(14) 0.2148(10) 0.6179(7) 0.046(4) Uani 1 1 d . . .
H1AA H 0.0473 0.2044 0.5753 0.055 Uiso 1 1 calc R . .
C2A C -0.0679(13) 0.2718(11) 0.6952(8) 0.054(3) Uani 1 1 d U . .
H2AA H -0.1233 0.3062 0.7162 0.065 Uiso 1 1 calc R . .
C3A C 0.0333(14) 0.2169(10) 0.7243(8) 0.055(3) Uani 1 1 d U . .
H3AA H 0.0563 0.2056 0.7703 0.066 Uiso 1 1 calc R . .
B1_1 B 0.6438(19) 0.4962(14) 0.7052(9) 0.073(3) Uani 1 1 d DU . .
F1_1 F 0.6833(8) 0.5838(6) 0.7054(4) 0.081(2) Uani 1 1 d DU . .
F2_1 F 0.5821(8) 0.4856(6) 0.7573(4) 0.082(2) Uani 1 1 d DU . .
F3_1 F 0.7490(8) 0.4337(6) 0.7187(4) 0.088(2) Uani 1 1 d DU . .
F4_1 F 0.5691(7) 0.4658(6) 0.6478(4) 0.073(2) Uani 1 1 d DU . .
B1_2 B 0.802(2) 0.2979(15) 0.4491(11) 0.125(5) Uani 0.805(19) 1 d PDU A -1
F1_2 F 0.7021(11) 0.2907(12) 0.4020(6) 0.127(5) Uani 0.805(19) 1 d PDU A -1
F2_2 F 0.8776(13) 0.3645(10) 0.4294(7) 0.137(6) Uani 0.805(19) 1 d PDU A -1
F3_2 F 0.7681(14) 0.3320(10) 0.5100(5) 0.123(5) Uani 0.805(19) 1 d PDU A -1
F4_2 F 0.8699(15) 0.2177(9) 0.4650(6) 0.128(5) Uani 0.805(19) 1 d PDU A -1
B1_3 B 0.796(4) 0.307(3) 0.443(2) 0.137(18) Uani 0.195(19) 1 d PDU A -2
F1_3 F 0.713(4) 0.368(4) 0.414(3) 0.136(19) Uani 0.195(19) 1 d PDU A -2
F2_3 F 0.892(4) 0.305(4) 0.409(3) 0.137(18) Uani 0.195(19) 1 d PDU A -2
F3_3 F 0.848(5) 0.340(4) 0.509(2) 0.139(19) Uani 0.195(19) 1 d PDU A -2
F4_3 F 0.756(6) 0.217(3) 0.450(3) 0.138(19) Uani 0.195(19) 1 d PDU A -2

loop_
_atom_site_aniso_label
_atom_site_aniso_U_11
_atom_site_aniso_U_22
_atom_site_aniso_U_33
_atom_site_aniso_U_23
_atom_site_aniso_U_13
_atom_site_aniso_U_12
Ni1 0.0518(17) 0.0354(13) 0.0408(13) 0.0019(12) 0.0074(12) 0.0029(13)
Ni2 0.0606(18) 0.0442(15) 0.0316(12) -0.0049(12) 0.0063(12) -0.0081(14)
S1 0.036(2) 0.050(2) 0.0305(17) 0.0010(18) 0.0044(17) 0.002(2)
S2 0.078(3) 0.051(2) 0.037(2) -0.0060(19) 0.000(2) -0.007(2)
N1 0.063(10) 0.054(8) 0.061(8) 0.000(7) 0.018(7) 0.005(7)
N2 0.035(8) 0.064(8) 0.042(7) -0.006(6) -0.003(6) 0.008(7)
N3 0.070(11) 0.105(12) 0.051(8) -0.019(8) 0.012(8) -0.002(9)
N4 0.152(16) 0.041(9) 0.059(8) -0.007(7) 0.031(9) 0.001(9)
C1 0.063(8) 0.058(7) 0.042(6) -0.001(6) 0.007(7) 0.002(6)
C2 0.062(8) 0.061(7) 0.047(6) -0.001(5) 0.004(6) 0.006(6)
C3 0.061(8) 0.064(8) 0.052(6) -0.003(6) 0.002(6) 0.009(6)
C4 0.051(8) 0.054(7) 0.053(6) -0.010(6) 0.013(7) -0.004(7)
C5 0.048(8) 0.055(7) 0.054(6) -0.009(6) 0.015(7) -0.003(7)
C6 0.047(7) 0.060(7) 0.053(6) 0.002(6) -0.002(6) 0.012(6)
C7 0.051(6) 0.061(6) 0.054(5) 0.001(5) -0.001(5) 0.011(6)
C8 0.048(8) 0.059(8) 0.046(6) -0.005(7) -0.020(7) -0.003(7)
C9 0.041(8) 0.060(8) 0.069(7) 0.005(7) 0.003(7) 0.007(7)
C10 0.094(10) 0.071(8) 0.069(8) 0.006(7) 0.004(8) 0.008(8)
C11 0.095(10) 0.073(7) 0.067(7) 0.003(7) 0.003(7) 0.006(7)
C12 0.095(10) 0.071(8) 0.063(8) 0.003(7) 0.002(7) 0.004(8)
C13 0.110(12) 0.082(11) 0.074(9) -0.009(7) 0.061(9) 0.009(9)
C14 0.112(12) 0.081(11) 0.073(9) -0.010(7) 0.059(9) 0.010(9)
C15 0.158(13) 0.072(10) 0.064(8) -0.010(7) 0.013(8) -0.003(9)
C16 0.156(12) 0.071(9) 0.066(7) -0.011(7) 0.016(8) -0.002(9)
C17 0.172(14) 0.083(11) 0.073(9) -0.010(8) 0.019(10) -0.010(11)
C18 0.165(14) 0.086(11) 0.072(9) -0.022(8) 0.015(10) 0.001(11)
N1A 0.026(8) 0.068(9) 0.051(7) 0.007(7) 0.006(7) -0.029(7)
N2A 0.037(8) 0.045(8) 0.081(10) 0.013(7) 0.019(8) 0.000(7)
C1A 0.040(11) 0.050(10) 0.052(10) 0.000(8) 0.020(9) -0.021(8)
C2A 0.040(9) 0.051(8) 0.079(9) 0.013(7) 0.029(8) -0.027(7)
C3A 0.043(9) 0.050(8) 0.078(9) 0.009(7) 0.026(8) -0.028(7)
B1_1 0.080(6) 0.077(5) 0.063(5) -0.010(5) 0.012(4) -0.012(5)
F1_1 0.101(6) 0.079(5) 0.060(5) -0.003(4) 0.001(4) -0.023(4)
F2_1 0.089(6) 0.097(6) 0.060(4) 0.000(4) 0.017(4) -0.014(5)
F3_1 0.073(5) 0.086(5) 0.099(6) -0.024(5) 0.002(4) -0.009(4)
F4_1 0.078(5) 0.078(5) 0.063(4) -0.014(4) 0.012(4) -0.009(4)
B1_2 0.116(10) 0.149(10) 0.111(7) 0.023(7) 0.021(6) 0.010(7)
F1_2 0.118(9) 0.156(11) 0.107(7) 0.013(8) 0.021(6) 0.018(7)
F2_2 0.128(10) 0.154(11) 0.131(9) 0.030(8) 0.027(7) 0.004(8)
F3_2 0.107(10) 0.153(11) 0.107(7) 0.018(7) 0.011(6) 0.009(8)
F4_2 0.126(11) 0.149(10) 0.106(8) 0.024(7) 0.017(7) 0.014(7)
B1_3 0.10(3) 0.14(3) 0.18(4) 0.06(3) 0.08(2) 0.02(2)
F1_3 0.10(3) 0.14(3) 0.19(4) 0.07(3) 0.08(2) 0.02(2)
F2_3 0.10(3) 0.14(3) 0.19(4) 0.06(3) 0.08(2) 0.02(2)
F3_3 0.10(3) 0.15(3) 0.19(4) 0.06(3) 0.08(2) 0.02(2)
F4_3 0.10(3) 0.14(3) 0.19(4) 0.06(3) 0.08(3) 0.02(2)

loop_
_atom_type_symbol
_atom_type_description
_atom_type_scat_dispersion_real
_atom_type_scat_dispersion_imag
_atom_type_scat_source
C C 0.0181 0.0091 'International Tables Vol C Tables 4.2.6.8 and 6.1.1.4'
H H 0.0000 0.0000 'International Tables Vol C Tables 4.2.6.8 and 6.1.1.4'
N N 0.0311 0.0180 'International Tables Vol C Tables 4.2.6.8 and 6.1.1.4'
B B 0.0090 0.0039 'International Tables Vol C Tables 4.2.6.8 and 6.1.1.4'
F F 0.0727 0.0534 'International Tables Vol C Tables 4.2.6.8 and 6.1.1.4'
S S 0.3331 0.5567 'International Tables Vol C Tables 4.2.6.8 and 6.1.1.4'
Ni Ni -3.0029 0.5091 'International Tables Vol C Tables 4.2.6.8 and 6.1.1.4'

loop_
_geom_angle_atom_site_label_1
_geom_angle_atom_site_label_2
_geom_angle_atom_site_label_3
_geom_angle
_geom_angle_site_symmetry_1
_geom_angle_site_symmetry_3
_geom_angle_publ_flag
N1 Ni1 N1A 93.6(5) . . ?
N1 Ni1 N2 82.6(5) . . ?
N1A Ni1 N2 175.8(5) . . ?
N1 Ni1 S1 173.2(4) . . ?
N1A Ni1 S1 93.2(3) . . ?
N2 Ni1 S1 90.6(4) . . ?
N4 Ni2 N3 79.6(5) . . ?
N4 Ni2 S2 91.6(4) . . ?
N3 Ni2 S2 171.2(4) . . ?
N4 Ni2 S1 174.4(4) . . ?
N3 Ni2 S1 95.1(4) . . ?
S2 Ni2 S1 93.73(15) . . ?
C7 S1 Ni2 105.4(5) . . ?
C7 S1 Ni1 99.7(5) . . ?
Ni2 S1 Ni1 108.07(17) . . ?
C16 S2 Ni2 99.8(7) . . ?
C1 N1 C4 108.6(10) . . ?
C1 N1 Ni1 113.0(9) . . ?
C4 N1 Ni1 107.2(7) . . ?
C1 N1 H1C 109.3 . . ?
C4 N1 H1C 109.3 . . ?
Ni1 N1 H1C 109.3 . . ?
C6 N2 C3 114.8(10) . . ?
C6 N2 C5 109.1(10) . . ?
C3 N2 C5 107.8(11) . . ?
C6 N2 Ni1 113.6(9) . . ?
C3 N2 Ni1 106.8(8) . . ?
C5 N2 Ni1 103.9(8) . . ?
C13 N3 C10 112.9(13) . . ?
C13 N3 Ni2 107.6(10) . . ?
C10 N3 Ni2 106.9(10) . . ?
C13 N3 H3C 109.8 . . ?
C10 N3 H3C 109.8 . . ?
Ni2 N3 H3C 109.8 . . ?
C15 N4 C14 108.3(13) . . ?
C15 N4 C12 116.0(14) . . ?
C14 N4 C12 108.9(12) . . ?
C15 N4 Ni2 110.7(9) . . ?
C14 N4 Ni2 107.5(10) . . ?
C12 N4 Ni2 105.2(10) . . ?
C2 C1 N1 108.4(11) . . ?
C2 C1 H1A 110.0 . . ?
N1 C1 H1A 110.0 . . ?
C2 C1 H1B 110.0 . . ?
N1 C1 H1B 110.0 . . ?
H1A C1 H1B 108.4 . . ?
C3 C2 C1 117.1(13) . . ?
C3 C2 H2A 108.0 . . ?
C1 C2 H2A 108.0 . . ?
C3 C2 H2B 108.0 . . ?
C1 C2 H2B 108.0 . . ?
H2A C2 H2B 107.3 . . ?
C2 C3 N2 115.8(12) . . ?
C2 C3 H3A 108.3 . . ?
N2 C3 H3A 108.3 . . ?
C2 C3 H3B 108.3 . . ?
N2 C3 H3B 108.3 . . ?
H3A C3 H3B 107.4 . . ?
C5 C4 N1 105.9(10) . . ?
C5 C4 H4A 110.6 . . ?
N1 C4 H4A 110.6 . . ?
C5 C4 H4B 110.6 . . ?
N1 C4 H4B 110.6 . . ?
H4A C4 H4B 108.7 . . ?
C4 C5 N2 111.6(10) . . ?
C4 C5 H5A 109.3 . . ?
N2 C5 H5A 109.3 . . ?
C4 C5 H5B 109.3 . . ?
N2 C5 H5B 109.3 . . ?
H5A C5 H5B 108.0 . . ?
N2 C6 C7 114.0(12) . . ?
N2 C6 H6A 108.7 . . ?
C7 C6 H6A 108.7 . . ?
N2 C6 H6B 108.7 . . ?
C7 C6 H6B 108.7 . . ?
H6A C6 H6B 107.6 . . ?
C9 C7 C8 110.1(12) . . ?
C9 C7 C6 109.0(12) . . ?
C8 C7 C6 119.2(12) . . ?
C9 C7 S1 108.9(9) . . ?
C8 C7 S1 106.4(10) . . ?
C6 C7 S1 102.7(10) . . ?
C7 C8 H8A 109.5 . . ?
C7 C8 H8B 109.5 . . ?
H8A C8 H8B 109.5 . . ?
C7 C8 H8C 109.5 . . ?
H8A C8 H8C 109.5 . . ?
H8B C8 H8C 109.5 . . ?
C7 C9 H9A 109.5 . . ?
C7 C9 H9B 109.5 . . ?
H9A C9 H9B 109.5 . . ?
C7 C9 H9C 109.5 . . ?
H9A C9 H9C 109.5 . . ?
H9B C9 H9C 109.5 . . ?
C11 C10 N3 113.6(15) . . ?
C11 C10 H10A 108.8 . . ?
N3 C10 H10A 108.8 . . ?
C11 C10 H10B 108.8 . . ?
N3 C10 H10B 108.8 . . ?
H10A C10 H10B 107.7 . . ?
C10 C11 C12 117.8(15) . . ?
C10 C11 H11A 107.9 . . ?
C12 C11 H11A 107.9 . . ?
C10 C11 H11B 107.9 . . ?
C12 C11 H11B 107.9 . . ?
H11A C11 H11B 107.2 . . ?
C11 C12 N4 118.2(14) . . ?
C11 C12 H12A 107.8 . . ?
N4 C12 H12A 107.8 . . ?
C11 C12 H12B 107.8 . . ?
N4 C12 H12B 107.8 . . ?
H12A C12 H12B 107.1 . . ?
N3 C13 C14 112.4(14) . . ?
N3 C13 H13A 109.1 . . ?
C14 C13 H13A 109.1 . . ?
N3 C13 H13B 109.1 . . ?
C14 C13 H13B 109.1 . . ?
H13A C13 H13B 107.8 . . ?
C13 C14 N4 106.5(11) . . ?
C13 C14 H14A 110.4 . . ?
N4 C14 H14A 110.4 . . ?
C13 C14 H14B 110.4 . . ?
N4 C14 H14B 110.4 . . ?
H14A C14 H14B 108.6 . . ?
C16 C15 N4 118.8(15) . . ?
C16 C15 H15A 107.6 . . ?
N4 C15 H15A 107.6 . . ?
C16 C15 H15B 107.6 . . ?
N4 C15 H15B 107.6 . . ?
H15A C15 H15B 107.0 . . ?
C17 C16 C15 115.1(18) . . ?
C17 C16 C18 101.6(16) . . ?
C15 C16 C18 108.9(18) . . ?
C17 C16 S2 111.4(14) . . ?
C15 C16 S2 110.1(14) . . ?
C18 C16 S2 109.3(13) . . ?
C16 C17 H17A 109.5 . . ?
C16 C17 H17B 109.5 . . ?
H17A C17 H17B 109.5 . . ?
C16 C17 H17C 109.5 . . ?
H17A C17 H17C 109.5 . . ?
H17B C17 H17C 109.5 . . ?
C16 C18 H18A 109.5 . . ?
C16 C18 H18B 109.5 . . ?
H18A C18 H18B 109.5 . . ?
C16 C18 H18C 109.5 . . ?
H18A C18 H18C 109.5 . . ?
H18B C18 H18C 109.5 . . ?
C1A N1A C3A 104.2(12) . . ?
C1A N1A Ni1 129.0(10) . . ?
C3A N1A Ni1 126.4(11) . . ?
C1A N2A C2A 113.2(14) . . ?
C1A N2A H2AB 123.4 . . ?
C2A N2A H2AB 123.4 . . ?
N2A C1A N1A 109.1(12) . . ?
N2A C1A H1AA 125.5 . . ?
N1A C1A H1AA 125.5 . . ?
N2A C2A C3A 102.8(15) . . ?
N2A C2A H2AA 128.6 . . ?
C3A C2A H2AA 128.6 . . ?
N1A C3A C2A 110.5(14) . . ?
N1A C3A H3AA 124.7 . . ?
C2A C3A H3AA 124.7 . . ?
F1_1 B1_1 F2_1 108.0(15) . . ?
F1_1 B1_1 F4_1 116.5(16) . . ?
F2_1 B1_1 F4_1 109.1(15) . . ?
F1_1 B1_1 F3_1 109.7(15) . . ?
F2_1 B1_1 F3_1 105.7(14) . . ?
F4_1 B1_1 F3_1 107.4(14) . . ?
F1_2 B1_2 F2_2 107.8(15) . . ?
F1_2 B1_2 F4_2 116.6(17) . . ?
F2_2 B1_2 F4_2 108.8(16) . . ?
F1_2 B1_2 F3_2 110.1(16) . . ?
F2_2 B1_2 F3_2 106.3(15) . . ?
F4_2 B1_2 F3_2 106.8(15) . . ?
F1_3 B1_3 F2_3 107.9(16) . . ?
F1_3 B1_3 F4_3 116.6(17) . . ?
F2_3 B1_3 F4_3 109.0(16) . . ?
F1_3 B1_3 F3_3 109.8(17) . . ?
F2_3 B1_3 F3_3 106.1(16) . . ?
F4_3 B1_3 F3_3 107.1(15) . . ?

loop_
_geom_bond_atom_site_label_1
_geom_bond_atom_site_label_2
_geom_bond_distance
_geom_bond_site_symmetry_2
_geom_bond_publ_flag
Ni1 N1 1.884(11) . ?
Ni1 N1A 1.893(12) . ?
Ni1 N2 1.929(11) . ?
Ni1 S1 2.187(4) . ?
Ni2 N4 1.918(12) . ?
Ni2 N3 1.971(13) . ?
Ni2 S2 2.128(4) . ?
Ni2 S1 2.178(4) . ?
S1 C7 1.924(15) . ?
S2 C16 1.824(18) . ?
N1 C1 1.510(15) . ?
N1 C4 1.598(15) . ?
N1 H1C 0.9100 . ?
N2 C6 1.500(15) . ?
N2 C3 1.533(15) . ?
N2 C5 1.551(15) . ?
N3 C13 1.436(15) . ?
N3 C10 1.473(17) . ?
N3 H3C 0.9100 . ?
N4 C15 1.497(17) . ?
N4 C14 1.514(18) . ?
N4 C12 1.524(18) . ?
C1 C2 1.486(16) . ?
C1 H1A 0.9700 . ?
C1 H1B 0.9700 . ?
C2 C3 1.419(17) . ?
C2 H2A 0.9700 . ?
C2 H2B 0.9700 . ?
C3 H3A 0.9700 . ?
C3 H3B 0.9700 . ?
C4 C5 1.504(16) . ?
C4 H4A 0.9700 . ?
C4 H4B 0.9700 . ?
C5 H5A 0.9700 . ?
C5 H5B 0.9700 . ?
C6 C7 1.543(18) . ?
C6 H6A 0.9700 . ?
C6 H6B 0.9700 . ?
C7 C9 1.486(16) . ?
C7 C8 1.488(17) . ?
C8 H8A 0.9600 . ?
C8 H8B 0.9600 . ?
C8 H8C 0.9600 . ?
C9 H9A 0.9600 . ?
C9 H9B 0.9600 . ?
C9 H9C 0.9600 . ?
C10 C11 1.365(18) . ?
C10 H10A 0.9700 . ?
C10 H10B 0.9700 . ?
C11 C12 1.491(19) . ?
C11 H11A 0.9700 . ?
C11 H11B 0.9700 . ?
C12 H12A 0.9700 . ?
C12 H12B 0.9700 . ?
C13 C14 1.51(2) . ?
C13 H13A 0.9700 . ?
C13 H13B 0.9700 . ?
C14 H14A 0.9700 . ?
C14 H14B 0.9700 . ?
C15 C16 1.40(2) . ?
C15 H15A 0.9700 . ?
C15 H15B 0.9700 . ?
C16 C17 1.370(19) . ?
C16 C18 1.55(2) . ?
C17 H17A 0.9600 . ?
C17 H17B 0.9600 . ?
C17 H17C 0.9600 . ?
C18 H18A 0.9600 . ?
C18 H18B 0.9600 . ?
C18 H18C 0.9600 . ?
N1A C1A 1.349(15) . ?
N1A C3A 1.360(16) . ?
N2A C1A 1.293(15) . ?
N2A C2A 1.314(16) . ?
N2A H2AB 0.8600 . ?
C1A H1AA 0.9300 . ?
C2A C3A 1.383(18) . ?
C2A H2AA 0.9300 . ?
C3A H3AA 0.9300 . ?
B1_1 F1_1 1.308(19) . ?
B1_1 F2_1 1.349(18) . ?
B1_1 F4_1 1.357(18) . ?
B1_1 F3_1 1.426(19) . ?
B1_2 F1_2 1.308(19) . ?
B1_2 F2_2 1.351(18) . ?
B1_2 F4_2 1.357(18) . ?
B1_2 F3_2 1.427(19) . ?
B1_3 F1_3 1.308(19) . ?
B1_3 F2_3 1.350(18) . ?
B1_3 F4_3 1.357(18) . ?
B1_3 F3_3 1.43(2) . ?

loop_
_geom_torsion_atom_site_label_1
_geom_torsion_atom_site_label_2
_geom_torsion_atom_site_label_3
_geom_torsion_atom_site_label_4
_geom_torsion
_geom_torsion_site_symmetry_1
_geom_torsion_site_symmetry_2
_geom_torsion_site_symmetry_3
_geom_torsion_site_symmetry_4
_geom_torsion_publ_flag
N4 Ni2 S1 C7 -107(6) . . . . ?
N3 Ni2 S1 C7 -89.6(6) . . . . ?
S2 Ni2 S1 C7 90.0(5) . . . . ?
N4 Ni2 S1 Ni1 147(6) . . . . ?
N3 Ni2 S1 Ni1 164.5(4) . . . . ?
S2 Ni2 S1 Ni1 -15.9(2) . . . . ?
N1 Ni1 S1 C7 -9(3) . . . . ?
N1A Ni1 S1 C7 168.5(6) . . . . ?
N2 Ni1 S1 C7 -9.8(5) . . . . ?
N1 Ni1 S1 Ni2 101(3) . . . . ?
N1A Ni1 S1 Ni2 -81.6(4) . . . . ?
N2 Ni1 S1 Ni2 100.0(3) . . . . ?
N4 Ni2 S2 C16 0.2(9) . . . . ?
N3 Ni2 S2 C16 -4(3) . . . . ?
S1 Ni2 S2 C16 178.6(7) . . . . ?
N1A Ni1 N1 C1 -104.7(9) . . . . ?
N2 Ni1 N1 C1 73.6(9) . . . . ?
S1 Ni1 N1 C1 73(3) . . . . ?
N1A Ni1 N1 C4 135.6(8) . . . . ?
N2 Ni1 N1 C4 -46.1(8) . . . . ?
S1 Ni1 N1 C4 -47(3) . . . . ?
N1 Ni1 N2 C6 165.1(9) . . . . ?
N1A Ni1 N2 C6 -171(6) . . . . ?
S1 Ni1 N2 C6 -15.0(8) . . . . ?
N1 Ni1 N2 C3 -67.2(9) . . . . ?
N1A Ni1 N2 C3 -44(7) . . . . ?
S1 Ni1 N2 C3 112.7(9) . . . . ?
N1 Ni1 N2 C5 46.6(8) . . . . ?
N1A Ni1 N2 C5 70(7) . . . . ?
S1 Ni1 N2 C5 -133.5(7) . . . . ?
N4 Ni2 N3 C13 -42.2(11) . . . . ?
S2 Ni2 N3 C13 -38(3) . . . . ?
S1 Ni2 N3 C13 139.5(10) . . . . ?
N4 Ni2 N3 C10 79.3(10) . . . . ?
S2 Ni2 N3 C10 84(3) . . . . ?
S1 Ni2 N3 C10 -99.0(9) . . . . ?
N3 Ni2 N4 C15 163.4(14) . . . . ?
S2 Ni2 N4 C15 -15.9(13) . . . . ?
S1 Ni2 N4 C15 -179(100) . . . . ?
N3 Ni2 N4 C14 45.4(10) . . . . ?
S2 Ni2 N4 C14 -134.0(10) . . . . ?
S1 Ni2 N4 C14 63(6) . . . . ?
N3 Ni2 N4 C12 -70.6(10) . . . . ?
S2 Ni2 N4 C12 110.1(10) . . . . ?
S1 Ni2 N4 C12 -53(6) . . . . ?
C4 N1 C1 C2 49.5(14) . . . . ?
Ni1 N1 C1 C2 -69.4(12) . . . . ?
N1 C1 C2 C3 48.6(16) . . . . ?
C1 C2 C3 N2 -52.2(18) . . . . ?
C6 N2 C3 C2 -164.6(12) . . . . ?
C5 N2 C3 C2 -42.7(16) . . . . ?
Ni1 N2 C3 C2 68.4(14) . . . . ?
C1 N1 C4 C5 -89.5(13) . . . . ?
Ni1 N1 C4 C5 33.0(12) . . . . ?
N1 C4 C5 N2 3.6(14) . . . . ?
C6 N2 C5 C4 -158.8(10) . . . . ?
C3 N2 C5 C4 75.9(13) . . . . ?
Ni1 N2 C5 C4 -37.2(12) . . . . ?
C3 N2 C6 C7 -80.2(15) . . . . ?
C5 N2 C6 C7 158.7(11) . . . . ?
Ni1 N2 C6 C7 43.3(13) . . . . ?
N2 C6 C7 C9 -163.4(11) . . . . ?
N2 C6 C7 C8 69.1(16) . . . . ?
N2 C6 C7 S1 -48.0(13) . . . . ?
Ni2 S1 C7 C9 34.9(10) . . . . ?
Ni1 S1 C7 C9 146.8(9) . . . . ?
Ni2 S1 C7 C8 153.5(8) . . . . ?
Ni1 S1 C7 C8 -94.6(9) . . . . ?
Ni2 S1 C7 C6 -80.6(9) . . . . ?
Ni1 S1 C7 C6 31.4(9) . . . . ?
C13 N3 C10 C11 47(2) . . . . ?
Ni2 N3 C10 C11 -71.5(15) . . . . ?
N3 C10 C11 C12 41(2) . . . . ?
C10 C11 C12 N4 -37(2) . . . . ?
C15 N4 C12 C11 -175.1(13) . . . . ?
C14 N4 C12 C11 -52.7(18) . . . . ?
Ni2 N4 C12 C11 62.3(16) . . . . ?
C10 N3 C13 C14 -88.3(17) . . . . ?
Ni2 N3 C13 C14 29.5(17) . . . . ?
N3 C13 C14 N4 5.2(19) . . . . ?
C15 N4 C14 C13 -158.5(13) . . . . ?
C12 N4 C14 C13 74.5(16) . . . . ?
Ni2 N4 C14 C13 -38.9(15) . . . . ?
C14 N4 C15 C16 151.0(18) . . . . ?
C12 N4 C15 C16 -86(2) . . . . ?
Ni2 N4 C15 C16 33(2) . . . . ?
N4 C15 C16 C17 -159.8(17) . . . . ?
N4 C15 C16 C18 87(2) . . . . ?
N4 C15 C16 S2 -33(2) . . . . ?
Ni2 S2 C16 C17 145.5(15) . . . . ?
Ni2 S2 C16 C15 16.6(16) . . . . ?
Ni2 S2 C16 C18 -103.1(12) . . . . ?
N1 Ni1 N1A C1A -117.2(11) . . . . ?
N2 Ni1 N1A C1A -141(6) . . . . ?
S1 Ni1 N1A C1A 63.1(11) . . . . ?
N1 Ni1 N1A C3A 71.2(11) . . . . ?
N2 Ni1 N1A C3A 48(7) . . . . ?
S1 Ni1 N1A C3A -108.5(11) . . . . ?
C2A N2A C1A N1A 3.8(16) . . . . ?
C3A N1A C1A N2A -1.6(14) . . . . ?
Ni1 N1A C1A N2A -174.7(9) . . . . ?
C1A N2A C2A C3A -4.1(17) . . . . ?
C1A N1A C3A C2A -0.9(15) . . . . ?
Ni1 N1A C3A C2A 172.4(9) . . . . ?
N2A C2A C3A N1A 2.9(17) . . . . ?
